data_7062521
loop_
_publ_author_name
'Powell, Conrad J.'
'Bosch, Eric'
'Krueger, Herman R.'
'Groeneman, Ryan H.'

_publ_section_title
;
 Preference of halogen bonds over hydrogen bonds within a discrete
 three-component co-crystal that undergo a [2+2] cycloaddition reaction
;
_journal_issue 28
_journal_name_full 'New Journal of Chemistry'
_journal_page_first 13084
_journal_page_last 13087
_journal_paper_doi 10.1039/D3NJ02449K
_journal_volume 47
_journal_year 2023
_chemical_formula_moiety '2(C6 H Cl4 I), C12 H8 N2'
_chemical_formula_sum 'C24 H10 Cl8 I2 N2'
_chemical_formula_weight 863.789
_space_group_crystal_system monoclinic
_space_group_IT_number 14
_space_group_name_Hall '-P 2ybc'
_space_group_name_H-M_alt 'P 1 21/c 1'
_symmetry_Int_Tables_number 14
_atom_sites_solution_primary dual
_audit_creation_date 2023-05-23
_audit_creation_method
;
Olex2 1.5
(compiled 2022.04.07 svn.rca3783a0 for OlexSys, GUI svn.r6498)
;
_audit_update_record
;
2023-05-23 deposited with the CCDC.	2023-06-28 downloaded from the CCDC.
;
_cell_angle_alpha 90
_cell_angle_beta 91.831(1)
_cell_angle_gamma 90
_cell_formula_units_Z 2
_cell_length_a 4.0163(1)
_cell_length_b 11.2938(1)
_cell_length_c 31.5449(4)
_cell_measurement_reflns_used 8445
_cell_measurement_temperature 298.06(10)
_cell_measurement_theta_max 78.6730
_cell_measurement_theta_min 2.7700
_cell_volume 1430.12(4)
_computing_cell_refinement 'CrysAlisPro 1.171.42.81a (Rigaku OD, 2023)'
_computing_data_collection 'CrysAlisPro 1.171.42.81a (Rigaku OD, 2023)'
_computing_data_reduction 'CrysAlisPro 1.171.42.81a (Rigaku OD, 2023)'
_computing_molecular_graphics 'Olex2 1.5 (Dolomanov et al., 2009)'
_computing_publication_material 'Olex2 1.5 (Dolomanov et al., 2009)'
_computing_structure_refinement 'olex2.refine 1.5 (Bourhis et al., 2015)'
_computing_structure_solution 'SHELXT 2014/4 (Sheldrick, 2014)'
_diffrn_ambient_environment air
_diffrn_ambient_temperature 298.06(10)
_diffrn_detector 'Hybrid Pixel Array Detector'
_diffrn_detector_area_resol_mean 10.0000
_diffrn_detector_type HyPix
_diffrn_measured_fraction_theta_full 0.9996
_diffrn_measured_fraction_theta_max 0.9942
_diffrn_measurement_details
;
List of Runs (angles in degrees, time in seconds):

  # Type    Start    End  Width  t~exp~   \w     \q     \k     \f   Frames
#--------------------------------------------------------------------------
  1  \w     43.00  76.00   0.50    0.15    --  111.50 -61.00-150.00   66
  2  \w     71.00  96.00   0.50    0.15    --  111.50 -77.00  30.00   50
  3  \w     51.00  76.00   0.50    0.15    --  111.50 -61.00  60.00   50
  4  \w     63.00 108.00   0.50    0.15    --  111.50 -77.00  90.00   90
  5  \w     66.00  92.00   0.50    0.15    --  111.50 -77.00 120.00   52
  6  \w     41.00  76.00   0.50    0.15    --  111.50 -61.00 120.00   70
  7  \w     49.00  74.00   0.50    0.15    --  111.50 -61.00  30.00   50
  8  \w     47.00  75.00   0.50    0.15    --  111.50 -61.00 -30.00   56
  9  \w     49.00  74.00   0.50    0.15    --  111.50 -61.00 -60.00   50
 10  \w     40.00  72.00   0.50    0.15    --  111.50 -61.00-120.00   64
 11  \w     50.00  86.00   0.50    0.15    --  111.50 -95.00 -60.00   72
 12  \w     86.00 111.00   0.50    0.15    --  111.50-125.00-120.00   50
 13  \w     66.00 109.00   0.50    0.15    --  111.50-125.00-150.00   86
 14  \w     54.00  97.00   0.50    0.15    --  111.50-125.00-180.00   86
 15  \w     50.00  75.00   0.50    0.15    --  111.50 -95.00-150.00   50
 16  \w     40.00 101.00   0.50    0.15    --  111.50 -95.00  30.00  122
 17  \w    116.00 142.00   0.50    0.15    --  111.50  15.00 -60.00   52
 18  \w    153.00 178.00   0.50    0.15    --  111.50  77.00  90.00   50
 19  \w    142.00 176.00   0.50    0.15    --  111.50  45.00  60.00   68
 20  \w    102.00 130.00   0.50    0.15    --  111.50  45.00  60.00   56
 21  \w    103.00 169.00   0.50    0.15    --  111.50  45.00   0.00  132
 22  \w    124.00 150.00   0.50    0.15    --  111.50  45.00 150.00   52
 23  \w    144.00 172.00   0.50    0.15    --  111.50  77.00   0.00   56
 24  \w    120.00 178.00   0.50    0.15    --  111.50  32.00  35.00  116
 25  \w     56.00  81.00   0.50    0.05    --   48.90  32.00  35.00   50
 26  \w    101.00 133.00   0.50    0.15    --  111.50  30.00 150.00   64
 27  \w    106.00 166.00   0.50    0.15    --  111.50  61.00 -60.00  120
 28  \w    102.00 133.00   0.50    0.15    --  111.50  30.00 -30.00   62
 29  \w    109.00 135.00   0.50    0.15    --  111.50  30.00 -60.00   52
 30  \w    111.00 136.00   0.50    0.15    --  111.50  45.00-120.00   50
 31  \w    135.00 161.00   0.50    0.15    --  111.50  45.00-180.00   52
 32  \w    101.00 127.00   0.50    0.15    --  111.50  30.00-180.00   52
 33  \w    113.00 138.00   0.50    0.15    --  111.50 125.00 -60.00   50
 34  \w    153.00 178.00   0.50    0.15    --  111.50 125.00 -60.00   50
 35  \w    -14.00  11.00   0.50    0.05    --   48.90 -32.00-123.00   50
 36  \w     -8.00  25.00   0.50    0.05    --  -48.90  19.00  60.00   66
 37  \w    -32.00  -7.00   0.50    0.05    --  -48.90  32.00  35.00   50
 38  \w    -80.00 -55.00   0.50    0.05    --  -48.90 125.00-180.00   50
 39  \w    -44.00 -18.00   0.50    0.15    --  -90.00  45.00-150.00   52
 40  \w    -37.00  23.00   0.50    0.05    --  -48.90  38.00-180.00  120
 41  \w   -122.00 -40.00   0.50    0.05    --  -48.90 -32.00-123.00  164
 42  \w   -145.00-120.00   0.50    0.15    --  -90.00 -32.00-123.00   50
;
_diffrn_measurement_device 'four-circle diffractometer'
_diffrn_measurement_device_type 'XtaLAB Synergy, Dualflex, HyPix'
_diffrn_measurement_method '\w scans'
_diffrn_orient_matrix_type 'CrysAlisPro convention (1999,Acta A55,543-557)'
_diffrn_orient_matrix_UB_11 0.0596685000
_diffrn_orient_matrix_UB_12 0.0402368000
_diffrn_orient_matrix_UB_13 0.0462788000
_diffrn_orient_matrix_UB_21 -0.3565330000
_diffrn_orient_matrix_UB_22 -0.0383664000
_diffrn_orient_matrix_UB_23 0.0103251000
_diffrn_orient_matrix_UB_31 0.1291181000
_diffrn_orient_matrix_UB_32 -0.1245548000
_diffrn_orient_matrix_UB_33 0.0117638000
_diffrn_radiation_monochromator mirror
_diffrn_radiation_probe x-ray
_diffrn_radiation_type 'Cu K\a'
_diffrn_radiation_wavelength 1.54184
_diffrn_reflns_av_R_equivalents 0.0451
_diffrn_reflns_av_unetI/netI 0.0363
_diffrn_reflns_Laue_measured_fraction_full 0.9996
_diffrn_reflns_Laue_measured_fraction_max 0.9942
_diffrn_reflns_limit_h_max 5
_diffrn_reflns_limit_h_min -5
_diffrn_reflns_limit_k_max 11
_diffrn_reflns_limit_k_min -14
_diffrn_reflns_limit_l_max 39
_diffrn_reflns_limit_l_min -40
_diffrn_reflns_number 14488
_diffrn_reflns_point_group_measured_fraction_full 0.9996
_diffrn_reflns_point_group_measured_fraction_max 0.9942
_diffrn_reflns_theta_full 67.6840
_diffrn_reflns_theta_max 79.77
_diffrn_reflns_theta_min 2.80
_diffrn_source 'micro-focus sealed X-ray tube'
_diffrn_source_type 'PhotonJet (Cu) X-ray Source'
_exptl_absorpt_coefficient_mu 24.313
_exptl_absorpt_correction_T_max 0.985
_exptl_absorpt_correction_T_min 0.972
_exptl_absorpt_correction_type analytical
_exptl_absorpt_process_details
;
CrysAlisPro 1.171.42.81a (Rigaku Oxford Diffraction, 2023)
Analytical numeric absorption correction using a multifaceted crystal
model based on expressions derived by R.C. Clark & J.S. Reid.
(Clark, R. C. & Reid, J. S. (1995). Acta Cryst. A51, 887-897)
Empirical absorption correction using spherical harmonics,
implemented in SCALE3 ABSPACK scaling algorithm.
;
_exptl_crystal_colour 'clear colourless'
_exptl_crystal_density_diffrn 2.006
_exptl_crystal_description block
_exptl_crystal_F_000 828.223
_exptl_crystal_size_max 0.15
_exptl_crystal_size_mid 0.08
_exptl_crystal_size_min 0.07
_refine_diff_density_max 0.5045
_refine_diff_density_min -1.0510
_refine_diff_density_rms 0.1171
_refine_ls_d_res_high 0.7834
_refine_ls_d_res_low 15.7644
_refine_ls_goodness_of_fit_ref 1.0274
_refine_ls_hydrogen_treatment constr
_refine_ls_matrix_type full
_refine_ls_number_constraints 10
_refine_ls_number_parameters 163
_refine_ls_number_reflns 3089
_refine_ls_number_restraints 0
_refine_ls_restrained_S_all 1.0274
_refine_ls_R_factor_all 0.0350
_refine_ls_R_factor_gt 0.0330
_refine_ls_shift/su_max 0.0001
_refine_ls_shift/su_mean 0.0000
_refine_ls_structure_factor_coef Fsqd
_refine_ls_weighting_details 'w=1/[\s^2^(Fo^2^)+(0.0514P)^2^+1.2404P] where P=(Fo^2^+2Fc^2^)/3'
_refine_ls_weighting_scheme calc
_refine_ls_wR_factor_gt 0.0874
_refine_ls_wR_factor_ref 0.0893
_reflns_Friedel_coverage 0.0
_reflns_limit_h_max 5
_reflns_limit_h_min -5
_reflns_limit_k_max 14
_reflns_limit_k_min 0
_reflns_limit_l_max 40
_reflns_limit_l_min 0
_reflns_number_gt 2900
_reflns_number_total 3089
_reflns_threshold_expression I>=2u(I)
_cod_data_source_file d3nj02449k2.cif
_cod_data_source_block eb_a_159_2_auto
_cod_depositor_comments 'Adding full bibliography for 7062520--7062522.cif.'
_cod_database_code 7062521
_chemical_oxdiff_formula 'C24 H10 Cl8 I2 N2'
_chemical_oxdiff_usercomment 'cut block'
_olex2_refinement_description
;
1. Fixed Uiso
 At 1.2 times of:
  All C(H) groups
2.a Aromatic/amide H refined with riding coordinates:
 C1(H1), C10(H10), C2(H2), C4(H4), C3(H3)
;
_olex2_submission_special_instructions 'No special instructions were received'
_oxdiff_exptl_absorpt_empirical_details
;
Empirical correction (ABSPACK) includes:
- Absorption correction using spherical harmonics
- Frame scaling
;
_oxdiff_exptl_absorpt_empirical_full_max 1.849
_oxdiff_exptl_absorpt_empirical_full_min 0.696

loop_
_space_group_symop_id
_space_group_symop_operation_xyz
1 x,y,z
2 -x,y+1/2,-z+1/2
3 -x,-y,-z
4 x,-y-1/2,z-1/2

loop_
_atom_site_label
_atom_site_type_symbol
_atom_site_fract_x
_atom_site_fract_y
_atom_site_fract_z
_atom_site_U_iso_or_equiv
_atom_site_adp_type
_atom_site_occupancy
_atom_site_refinement_flags_posn
I1 I 0.35601(6) 0.596626(18) 0.606745(7) 0.04195(10) Uani 1.000000 .
Cl4 Cl 0.2946(3) 0.89148(7) 0.59280(3) 0.0488(2) Uani 1.000000 .
Cl3 Cl 0.5199(3) 1.08190(8) 0.65881(3) 0.0580(3) Uani 1.000000 .
Cl1 Cl 0.7281(3) 0.54965(9) 0.70247(3) 0.0592(3) Uani 1.000000 .
Cl2 Cl 0.9830(3) 0.74767(11) 0.76446(3) 0.0657(3) Uani 1.000000 .
C7 C 0.5220(8) 0.7269(3) 0.64987(10) 0.0341(6) Uani 1.000000 .
C12 C 0.4781(8) 0.8476(3) 0.64036(9) 0.0350(6) Uani 1.000000 .
N1 N 0.1346(12) 0.3974(3) 0.55307(14) 0.0580(10) Uani 1.000000 .
C11 C 0.5834(9) 0.9341(3) 0.66929(10) 0.0386(7) Uani 1.000000 .
C5 C 0.0554(9) 0.1673(3) 0.52290(11) 0.0374(7) Uani 1.000000 .
C6 C 0.0166(10) 0.0489(3) 0.50669(11) 0.0422(7) Uani 1.000000 .
C1 C 0.1782(11) 0.2558(3) 0.49709(12) 0.0446(8) Uani 1.000000 .
H1 H 0.2378(11) 0.2397(3) 0.46943(12) 0.0535(9) Uiso 1.000000 R
C10 C 0.7375(10) 0.9017(3) 0.70733(11) 0.0444(8) Uani 1.000000 .
H10 H 0.8087(10) 0.9596(3) 0.72650(11) 0.0533(10) Uiso 1.000000 R
C2 C 0.2092(12) 0.3688(3) 0.51384(14) 0.0526(10) Uani 1.000000 .
H2 H 0.2873(12) 0.4283(3) 0.49639(14) 0.0631(12) Uiso 1.000000 R
C8 C 0.6749(9) 0.6961(3) 0.68866(11) 0.0393(7) Uani 1.000000 .
C9 C 0.7859(9) 0.7844(4) 0.71693(10) 0.0423(7) Uani 1.000000 .
C4 C -0.0332(12) 0.1956(3) 0.56351(13) 0.0528(9) Uani 1.000000 .
H4 H -0.1238(12) 0.1387(3) 0.58107(13) 0.0634(11) Uiso 1.000000 R
C3 C 0.0157(14) 0.3103(4) 0.57752(15) 0.0616(11) Uani 1.000000 .
H3 H -0.0362(14) 0.3284(4) 0.60530(15) 0.0739(14) Uiso 1.000000 R

loop_
_atom_site_aniso_label
_atom_site_aniso_U_11
_atom_site_aniso_U_22
_atom_site_aniso_U_33
_atom_site_aniso_U_12
_atom_site_aniso_U_13
_atom_site_aniso_U_23
I1 0.04507(16) 0.04033(15) 0.04004(15) -0.00295(8) -0.00497(9) -0.00627(7)
Cl4 0.0682(6) 0.0444(4) 0.0327(4) 0.0078(4) -0.0164(4) -0.0013(3)
Cl3 0.0826(7) 0.0400(4) 0.0506(5) 0.0025(4) -0.0072(5) -0.0081(4)
Cl1 0.0763(7) 0.0500(5) 0.0505(5) 0.0024(5) -0.0104(5) 0.0161(4)
Cl2 0.0768(7) 0.0873(7) 0.0317(4) -0.0082(6) -0.0193(4) 0.0117(4)
C7 0.0355(15) 0.0395(15) 0.0271(13) -0.0020(12) -0.0016(11) -0.0024(12)
C12 0.0396(16) 0.0424(16) 0.0227(13) 0.0004(13) -0.0017(11) -0.0018(12)
N1 0.079(3) 0.0315(15) 0.063(2) -0.0052(14) -0.007(2) -0.0123(13)
C11 0.0449(18) 0.0406(16) 0.0303(15) 0.0004(14) -0.0002(13) -0.0030(13)
C5 0.0494(18) 0.0269(14) 0.0352(15) -0.0037(13) -0.0100(13) -0.0006(12)
C6 0.058(2) 0.0289(13) 0.0388(17) -0.0038(13) -0.0090(15) 0.0026(12)
C1 0.059(2) 0.0356(16) 0.0387(17) -0.0072(15) 0.0002(15) -0.0026(14)
C10 0.049(2) 0.056(2) 0.0275(16) -0.0091(15) -0.0013(14) -0.0081(13)
C2 0.071(3) 0.0283(16) 0.059(2) -0.0144(17) -0.004(2) 0.0018(16)
C8 0.0401(17) 0.0452(17) 0.0324(15) -0.0038(14) -0.0024(12) 0.0079(13)
C9 0.0428(18) 0.059(2) 0.0248(14) -0.0050(16) -0.0034(12) 0.0039(14)
C4 0.078(3) 0.0377(17) 0.0425(19) -0.0052(18) 0.0044(18) 0.0020(15)
C3 0.092(3) 0.046(2) 0.047(2) -0.003(2) 0.002(2) -0.0111(17)

loop_
_atom_type_symbol
_atom_type_scat_dispersion_real
_atom_type_scat_dispersion_imag
_atom_type_scat_Cromer_Mann_a1
_atom_type_scat_Cromer_Mann_a2
_atom_type_scat_Cromer_Mann_a3
_atom_type_scat_Cromer_Mann_a4
_atom_type_scat_Cromer_Mann_b1
_atom_type_scat_Cromer_Mann_b2
_atom_type_scat_Cromer_Mann_b3
_atom_type_scat_Cromer_Mann_b4
_atom_type_scat_Cromer_Mann_c
_atom_type_scat_source
_atom_type_scat_dispersion_source
C 0.01920 0.00962 2.31000 1.02000 1.58860 0.86500 20.84390 10.20750 0.56870 51.65120 0.21560 'International Tables Volume C Table 6.1.1.4 (pp. 500-502)' 'Henke, Gullikson and Davis, At. Data and Nucl. Data Tables, 1993, 54, 2'
Cl 0.36843 0.69943 11.46040 7.19640 6.25560 1.64550 0.01040 1.16620 18.51940 47.77840 -9.55740 'International Tables Volume C Table 6.1.1.4 (pp. 500-502)' 'Henke, Gullikson and Davis, At. Data and Nucl. Data Tables, 1993, 54, 2'
H 0.00000 0.00000 0.49300 0.32291 0.14019 0.04081 10.51090 26.12570 3.14236 57.79970 0.00304 'International Tables Volume C Table 6.1.1.4 (pp. 500-502)' 'Henke, Gullikson and Davis, At. Data and Nucl. Data Tables, 1993, 54, 2'
I -0.19206 6.94430 20.14720 18.99490 7.51380 2.27350 4.34700 0.38140 27.76600 66.87760 4.07120 'International Tables Volume C Table 6.1.1.4 (pp. 500-502)' 'Henke, Gullikson and Davis, At. Data and Nucl. Data Tables, 1993, 54, 2'
N 0.03256 0.01839 12.21260 3.13220 2.01250 1.16630 0.00570 9.89330 28.99750 0.58260 -11.52900 'International Tables Volume C Table 6.1.1.4 (pp. 500-502)' 'Henke, Gullikson and Davis, At. Data and Nucl. Data Tables, 1993, 54, 2'

loop_
_exptl_crystal_face_index_h
_exptl_crystal_face_index_k
_exptl_crystal_face_index_l
_exptl_crystal_face_perp_dist
1 -2 -1 0.0644
2 -1 -2 0.0606
-2 1 2 0.0661
1 -1 2 0.0656
-1 1 -2 0.0643
0 -1 0 0.0440
0 1 0 0.0377
0 0 -1 0.0460
0 0 1 0.0220

loop_
_geom_angle_atom_site_label_1
_geom_angle_atom_site_label_2
_geom_angle_atom_site_label_3
_geom_angle
_geom_angle_site_symmetry_1
_geom_angle_site_symmetry_3
_geom_angle_publ_flag
C12 C7 I1 120.4(2) . . ?
C8 C7 I1 121.0(3) . . ?
C8 C7 C12 118.6(3) . . ?
C7 C12 Cl4 120.8(2) . . ?
C11 C12 Cl4 118.8(3) . . ?
C11 C12 C7 120.5(3) . . ?
C3 N1 C2 116.9(3) . . ?
C12 C11 Cl3 121.0(3) . . ?
C10 C11 Cl3 119.0(3) . . ?
C10 C11 C12 120.0(3) . . ?
C1 C5 C6 119.8(3) . . ?
C4 C5 C6 121.1(3) . . ?
C4 C5 C1 119.0(3) . . ?
C6 C6 C5 179.8(6) 3_556 . ?
H1 C1 C5 121.0(2) . . ?
C2 C1 C5 117.9(4) . . ?
C2 C1 H1 121.0(2) . . ?
H10 C10 C11 119.8(2) . . ?
C9 C10 C11 120.3(3) . . ?
C9 C10 H10 119.8(2) . . ?
C1 C2 N1 124.2(4) . . ?
H2 C2 N1 117.9(2) . . ?
H2 C2 C1 117.9(2) . . ?
C7 C8 Cl1 120.6(3) . . ?
C9 C8 Cl1 119.2(3) . . ?
C9 C8 C7 120.1(3) . . ?
C10 C9 Cl2 118.9(3) . . ?
C8 C9 Cl2 120.7(3) . . ?
C8 C9 C10 120.5(3) . . ?
H4 C4 C5 120.8(2) . . ?
C3 C4 C5 118.5(4) . . ?
C3 C4 H4 120.8(3) . . ?
C4 C3 N1 123.4(4) . . ?
H3 C3 N1 118.3(2) . . ?
H3 C3 C4 118.3(3) . . ?

loop_
_geom_bond_atom_site_label_1
_geom_bond_atom_site_label_2
_geom_bond_distance
_geom_bond_site_symmetry_2
_geom_bond_publ_flag
I1 C7 2.098(3) . ?
Cl4 C12 1.723(3) . ?
Cl3 C11 1.719(4) . ?
Cl1 C8 1.722(4) . ?
Cl2 C9 1.724(3) . ?
C7 C12 1.405(5) . ?
C7 C8 1.396(4) . ?
C12 C11 1.393(5) . ?
N1 C2 1.323(6) . ?
N1 C3 1.346(6) . ?
C11 C10 1.382(5) . ?
C5 C6 1.439(4) . ?
C5 C1 1.389(5) . ?
C5 C4 1.378(5) . ?
C6 C6 1.189(7) 3_556 ?
C1 H1 0.9300 . ?
C1 C2 1.385(5) . ?
C10 H10 0.9300 . ?
C10 C9 1.371(5) . ?
C2 H2 0.9300 . ?
C8 C9 1.401(5) . ?
C4 H4 0.9300 . ?
C4 C3 1.381(6) . ?
C3 H3 0.9300 . ?

loop_
_geom_torsion_atom_site_label_1
_geom_torsion_atom_site_label_2
_geom_torsion_atom_site_label_3
_geom_torsion_atom_site_label_4
_geom_torsion
_geom_torsion_site_symmetry_1
_geom_torsion_site_symmetry_2
_geom_torsion_site_symmetry_3
_geom_torsion_site_symmetry_4
_geom_torsion_publ_flag
I1 C7 C12 Cl4 -1.2(3) . . . . ?
I1 C7 C12 C11 178.9(3) . . . . ?
I1 C7 C8 Cl1 -0.6(3) . . . . ?
I1 C7 C8 C9 179.6(3) . . . . ?
Cl4 C12 C7 C8 179.4(3) . . . . ?
Cl4 C12 C11 Cl3 2.2(3) . . . . ?
Cl4 C12 C11 C10 -178.7(3) . . . . ?
Cl3 C11 C12 C7 -178.0(3) . . . . ?
Cl3 C11 C10 C9 178.8(3) . . . . ?
Cl1 C8 C7 C12 178.7(3) . . . . ?
Cl1 C8 C9 Cl2 1.6(3) . . . . ?
Cl1 C8 C9 C10 -178.0(3) . . . . ?
Cl2 C9 C10 C11 179.3(3) . . . . ?
Cl2 C9 C8 C7 -178.6(3) . . . . ?
C7 C12 C11 C10 1.2(4) . . . . ?
C7 C8 C9 C10 1.8(4) . . . . ?
C12 C11 C10 C9 -0.4(4) . . . . ?
N1 C2 C1 C5 1.2(6) . . . . ?
N1 C3 C4 C5 2.5(6) . . . . ?
C11 C10 C9 C8 -1.1(5) . . . . ?

loop_
_exptl_oxdiff_crystal_face_indexfrac_h
_exptl_oxdiff_crystal_face_indexfrac_k
_exptl_oxdiff_crystal_face_indexfrac_l
_exptl_oxdiff_crystal_face_x
_exptl_oxdiff_crystal_face_y
_exptl_oxdiff_crystal_face_z
1.0000 -2.0010 -0.9995 -0.0671 -0.2901 0.3666
2.0000 -1.0019 -2.0014 -0.0136 -0.6953 0.3595
-2.0000 1.0019 2.0014 0.0136 0.6953 -0.3595
1.0001 -1.0009 1.9996 0.1119 -0.2975 0.2773
-1.0001 1.0009 -1.9996 -0.1119 0.2975 -0.2773
0.0000 -1.0000 0.0008 -0.0402 0.0384 0.1246
-0.0000 1.0000 -0.0008 0.0402 -0.0384 -0.1246
-0.0000 -0.0000 -1.0000 -0.0463 -0.0103 -0.0118
0.0000 0.0000 1.0000 0.0463 0.0103 0.0118
